data_7708036
loop_
_publ_author_name
'Rummel, Lena'
'Lassandro, Giuliano'
'Seidl, Michael'
'Timoshkin, Alexey Y.'
'Scheer, Manfred'

_publ_section_title
;
 Reactivity of the pentelidene complexes
 [Cp*E{W(CO)<sub>5</sub>}<sub>2</sub>] (E = P, As) towards dichalcogenides
 and chalcogenols - synthesis of novel chalcogenopentelidene complexes.
;
_journal_issue 36
_journal_name_full 'Dalton transactions (Cambridge, England : 2003)'
_journal_page_first 12648
_journal_page_last 12654
_journal_paper_doi 10.1039/d1dt01866c
_journal_volume 50
_journal_year 2021
_chemical_formula_moiety 'C19 H11 As O10 Se W2'
_chemical_formula_sum 'C19 H11 As O10 Se W2'
_chemical_formula_weight 920.85
_space_group_crystal_system triclinic
_space_group_IT_number 2
_space_group_name_Hall '-P 1'
_space_group_name_H-M_alt 'P -1'
_atom_sites_solution_hydrogens geom
_atom_sites_solution_primary dual
_audit_creation_date 2020-07-13
_audit_creation_method
;
Olex2 1.3-alpha
(compiled 2020.06.28 svn.raecde09e for OlexSys, GUI svn.r6132)
;
_audit_update_record
;
2021-05-13 deposited with the CCDC.	2021-08-03 downloaded from the CCDC.
;
_cell_angle_alpha 66.459(3)
_cell_angle_beta 78.315(2)
_cell_angle_gamma 72.751(2)
_cell_formula_units_Z 4
_cell_length_a 9.7509(2)
_cell_length_b 15.2808(5)
_cell_length_c 18.6934(7)
_cell_measurement_reflns_used 17988
_cell_measurement_temperature 123.2(4)
_cell_measurement_theta_max 73.9130
_cell_measurement_theta_min 4.7390
_cell_volume 2427.41(14)
_computing_cell_refinement 'CrysAlisPro 1.171.41.76a (Rigaku OD, 2020)'
_computing_data_collection 'CrysAlisPro 1.171.41.76a (Rigaku OD, 2020)'
_computing_data_reduction 'CrysAlisPro 1.171.41.76a (Rigaku OD, 2020)'
_computing_molecular_graphics 'Olex2 1.3-alpha (Dolomanov et al., 2009)'
_computing_publication_material 'Olex2 1.3-alpha (Dolomanov et al., 2009)'
_computing_structure_refinement 'SHELXL 2018/3 (Sheldrick, 2015)'
_computing_structure_solution 'SHELXT 2018/2 (Sheldrick, 2018)'
_diffrn_ambient_environment N~2~
_diffrn_ambient_temperature 123.2(4)
_diffrn_detector 'CCD plate'
_diffrn_detector_area_resol_mean 10.5431
_diffrn_detector_type Ruby
_diffrn_measured_fraction_theta_full 0.975
_diffrn_measured_fraction_theta_max 0.933
_diffrn_measurement_details
;
List of Runs (angles in degrees, time in seconds):

  # Type    Start    End  Width  t~exp~   \w     \q     \k     \f   Frames
#--------------------------------------------------------------------------
  1  \w     16.00 115.00   0.50    1.00    --   41.44  57.00 -90.00  198
  2  \w     -2.00  96.00   0.50    1.00    --   41.44-125.00  60.00  196
  3  \w    -34.00  59.00   0.50    1.00    --   41.44 -38.00 120.00  186
  4  \w     79.00 178.00   0.50    2.00    --  108.74  77.00 -30.00  198
  5  \w     75.00 165.00   0.50    2.00    --  108.74  77.00  30.00  180
  6  \w     78.00 170.00   0.50    2.00    --  108.74  30.00 120.00  184
  7  \w    151.00 178.00   0.50    2.00    --  108.74  77.00   0.00   54
  8  \w     75.00 148.00   0.50    2.00    --  108.74  77.00   0.00  146
  9  \w     29.00 142.00   0.50    2.00    --  108.74 -93.00 139.09  226
 10  \w     38.00  69.00   0.50    2.00    --  108.74 -30.00  90.00   62
 11  \w     34.00  68.00   0.50    2.00    --  108.74 -45.00-120.00   68
 12  \w     36.00 147.00   0.50    2.00    --  108.74 -91.00 -38.82  222
 13  \w   -115.00 -12.00   0.50    1.00    --  -41.44 -57.00-180.00  206
 14  \w   -120.00  -8.00   0.50    1.00    --  -41.44 -77.00 120.00  224
 15  \w     12.00 115.00   0.50    1.00    --   41.44  57.00  30.00  206
 16  \w   -160.00 -50.00   0.50    2.00    --  -83.00 -72.00-173.92  220
 17  \w   -162.00 -49.00   0.50    2.00    --  -83.00 -77.00 -53.04  226
 18  \w     31.00  69.00   0.50    2.00    --  108.74 -30.00 -60.00   76
 19  \w     78.00 178.00   0.50    2.00    --  108.74  30.00 -90.00  200
 20  \w     34.00  74.00   0.50    2.00    --  108.74 -42.00  14.00   80
 21  \w     31.00  69.00   0.50    2.00    --  108.74 -30.00 -30.00   76
 22  \w   -120.00 -63.00   0.50    1.00    --  -41.44 -77.00  60.00  114
 23  \w    -99.00 -18.00   0.50    1.00    --  -41.44 125.00-180.00  162
;
_diffrn_measurement_device 'four-circle diffractometer'
_diffrn_measurement_device_type 'Xcalibur, Ruby, Gemini ultra'
_diffrn_measurement_method '\w scans'
_diffrn_orient_matrix_type 'CrysAlisPro convention (1999,Acta A55,543-557)'
_diffrn_orient_matrix_UB_11 0.0446273000
_diffrn_orient_matrix_UB_12 -0.1058188000
_diffrn_orient_matrix_UB_13 0.0006494000
_diffrn_orient_matrix_UB_21 0.1438734000
_diffrn_orient_matrix_UB_22 0.0188563000
_diffrn_orient_matrix_UB_23 -0.0476629000
_diffrn_orient_matrix_UB_31 0.0702242000
_diffrn_orient_matrix_UB_32 -0.0357829000
_diffrn_orient_matrix_UB_33 0.0767064000
_diffrn_radiation_monochromator mirror
_diffrn_radiation_probe x-ray
_diffrn_radiation_type 'Cu K\a'
_diffrn_radiation_wavelength 1.54184
_diffrn_reflns_av_R_equivalents 0.0475
_diffrn_reflns_av_unetI/netI 0.0420
_diffrn_reflns_Laue_measured_fraction_full 0.975
_diffrn_reflns_Laue_measured_fraction_max 0.933
_diffrn_reflns_limit_h_max 11
_diffrn_reflns_limit_h_min -11
_diffrn_reflns_limit_k_max 18
_diffrn_reflns_limit_k_min -17
_diffrn_reflns_limit_l_max 23
_diffrn_reflns_limit_l_min -21
_diffrn_reflns_number 24588
_diffrn_reflns_point_group_measured_fraction_full 0.975
_diffrn_reflns_point_group_measured_fraction_max 0.933
_diffrn_reflns_theta_full 67.684
_diffrn_reflns_theta_max 74.127
_diffrn_reflns_theta_min 3.250
_diffrn_source 'fine-focus sealed X-ray tube'
_diffrn_source_type 'Enhance Ultra (Cu) X-ray Source'
_exptl_absorpt_coefficient_mu 20.952
_exptl_absorpt_correction_T_max 0.192
_exptl_absorpt_correction_T_min 0.015
_exptl_absorpt_correction_type analytical
_exptl_absorpt_process_details
;
CrysAlisPro 1.171.41.76a (Rigaku Oxford Diffraction, 2020)
Analytical numeric absorption correction using a multifaceted crystal
model based on expressions derived by R.C. Clark & J.S. Reid.
(Clark, R. C. & Reid, J. S. (1995). Acta Cryst. A51, 887-897)
Empirical absorption correction using spherical harmonics,
implemented in SCALE3 ABSPACK scaling algorithm.
;
_exptl_crystal_colour 'metallic dark green'
_exptl_crystal_colour_lustre metallic
_exptl_crystal_colour_modifier dark
_exptl_crystal_colour_primary green
_exptl_crystal_density_diffrn 2.520
_exptl_crystal_description block
_exptl_crystal_F_000 1680
_exptl_crystal_size_max 0.49
_exptl_crystal_size_mid 0.332
_exptl_crystal_size_min 0.19
_refine_diff_density_max 1.655
_refine_diff_density_min -2.108
_refine_diff_density_rms 0.230
_refine_ls_extinction_coef 0.00059(2)
_refine_ls_extinction_expression Fc^*^=kFc[1+0.001xFc^2^\l^3^/sin(2\q)]^-1/4^
_refine_ls_extinction_method 'SHELXL-2018/3 (Sheldrick 2018)'
_refine_ls_goodness_of_fit_ref 1.193
_refine_ls_hydrogen_treatment constr
_refine_ls_matrix_type full
_refine_ls_number_parameters 602
_refine_ls_number_reflns 9207
_refine_ls_number_restraints 0
_refine_ls_restrained_S_all 1.193
_refine_ls_R_factor_all 0.0384
_refine_ls_R_factor_gt 0.0366
_refine_ls_shift/su_max 0.001
_refine_ls_shift/su_mean 0.000
_refine_ls_structure_factor_coef Fsqd
_refine_ls_weighting_details 'w=1/[\s^2^(Fo^2^)+(0.0490P)^2^+0.7297P] where P=(Fo^2^+2Fc^2^)/3'
_refine_ls_weighting_scheme calc
_refine_ls_wR_factor_gt 0.0924
_refine_ls_wR_factor_ref 0.0935
_reflns_Friedel_coverage 0.000
_reflns_number_gt 8822
_reflns_number_total 9207
_reflns_threshold_expression 'I > 2\s(I)'
_cod_data_source_file d1dt01866c2.cif
_cod_data_source_block gl19_ap_abs_ana
_cod_depositor_comments
;
Adding full bibliography for 7708032--7708039.cif.

2024-09-23
Z value and formula fixed to values more according to usual
chemical conventions.                 miguel
;
_cod_original_formula_sum 'C38 H22 As2 O20 Se2 W4'
_cod_original_formula_weight 1841.71
_cod_original_formula_moiety '2(C19 H11 As O10 Se W2)'
_cod_original_formula_units_Z 2
_cod_database_code 7708036
_shelx_shelxl_version_number 2018/3
_chemical_oxdiff_formula C38H22As2O20Se2W4
_shelx_space_group_comment
;
The symmetry employed for this shelxl refinement is uniquely defined
by the following loop, which should always be used as a source of
symmetry information in preference to the above space-group names.
They are only intended as comments.
;
_shelx_estimated_absorpt_t_max 0.109
_shelx_estimated_absorpt_t_min 0.035
_reflns_odcompleteness_completeness 97.80
_reflns_odcompleteness_iscentric 1
_reflns_odcompleteness_theta 66.97
_olex2_refinement_description
;
1. Fixed Uiso
 At 1.2 times of:
  All C(H) groups
 At 1.5 times of:
  All C(H,H,H) groups
2.a Aromatic/amide H refined with riding coordinates:
 C34(H34), C15(H15), C32(H32), C13(H13)
2.b Idealised Me refined as rotating group:
 C36(H36A,H36B,H36C), C37(H37A,H37B,H37C), C17(H17A,H17B,H17C), C38(H38A,H38B,
 H38C), C19(H19A,H19B,H19C), C18(H18A,H18B,H18C)
;
_olex2_submission_special_instructions 'No special instructions were received'
_oxdiff_exptl_absorpt_empirical_details
;
Empirical correction (ABSPACK) includes:
- Absorption correction using spherical harmonics
- Frame scaling
;
_oxdiff_exptl_absorpt_empirical_full_max 2.418
_oxdiff_exptl_absorpt_empirical_full_min 0.664

loop_
_space_group_symop_operation_xyz
'x, y, z'
'-x, -y, -z'

loop_
_atom_site_label
_atom_site_type_symbol
_atom_site_fract_x
_atom_site_fract_y
_atom_site_fract_z
_atom_site_U_iso_or_equiv
_atom_site_adp_type
_atom_site_occupancy
_atom_site_site_symmetry_order
_atom_site_calc_flag
_atom_site_refinement_flags_posn
_atom_site_refinement_flags_adp
_atom_site_refinement_flags_occupancy
_atom_site_disorder_assembly
_atom_site_disorder_group
W3 W 0.43926(2) 0.80812(2) -0.00186(2) 0.01580(8) Uani 1 1 d . . . . .
W4 W 0.91368(2) 0.69128(2) 0.06298(2) 0.01709(8) Uani 1 1 d . . . . .
W1 W 0.37897(2) 0.34593(2) 0.28438(2) 0.01817(8) Uani 1 1 d . . . . .
W2 W 0.84730(2) 0.20921(2) 0.35136(2) 0.01815(8) Uani 1 1 d . . . . .
Se2 Se 0.53539(6) 0.81070(4) 0.18194(4) 0.02318(14) Uani 1 1 d . . . . .
As2 As 0.64788(5) 0.76341(4) 0.07680(3) 0.01592(13) Uani 1 1 d . . . . .
As1 As 0.58280(6) 0.28329(4) 0.36970(4) 0.01708(13) Uani 1 1 d . . . . .
Se1 Se 0.46965(6) 0.30328(5) 0.48536(4) 0.02501(14) Uani 1 1 d . . . . .
O13 O 0.6166(5) 0.9286(3) -0.1537(3) 0.0306(10) Uani 1 1 d . . . . .
O20 O 1.2447(4) 0.6030(3) 0.0233(3) 0.0309(10) Uani 1 1 d . . . . .
O15 O 0.1796(4) 0.8579(3) -0.1013(3) 0.0323(10) Uani 1 1 d . . . . .
O14 O 0.2921(5) 1.0045(3) 0.0330(3) 0.0345(10) Uani 1 1 d . . . . .
O10 O 1.1758(4) 0.1485(3) 0.2907(3) 0.0296(9) Uani 1 1 d . . . . .
O5 O 0.1271(5) 0.3977(4) 0.1791(3) 0.0385(11) Uani 1 1 d . . . . .
O12 O 0.5820(5) 0.6201(3) -0.0500(3) 0.0379(11) Uani 1 1 d . . . . .
O8 O 0.7944(5) 0.3032(4) 0.1712(3) 0.0366(11) Uani 1 1 d . . . . .
O18 O 0.9934(5) 0.5849(4) 0.2396(3) 0.0423(12) Uani 1 1 d . . . . .
O3 O 0.5396(5) 0.1694(3) 0.2261(3) 0.0350(10) Uani 1 1 d . . . . .
O11 O 0.2720(5) 0.6887(3) 0.1559(3) 0.0319(10) Uani 1 1 d . . . . .
O19 O 0.9849(5) 0.8803(3) 0.0664(4) 0.0409(12) Uani 1 1 d . . . . .
O6 O 0.9380(5) 0.0967(4) 0.5260(3) 0.0405(12) Uani 1 1 d . . . . .
O4 O 0.5378(5) 0.4961(3) 0.1442(3) 0.0415(12) Uani 1 1 d . . . . .
O17 O 0.8580(5) 0.4953(4) 0.0641(4) 0.0468(14) Uani 1 1 d . . . . .
O1 O 0.2237(5) 0.5216(3) 0.3457(3) 0.0389(11) Uani 1 1 d . . . . .
O2 O 0.2130(5) 0.2078(4) 0.4293(3) 0.0362(11) Uani 1 1 d . . . . .
O7 O 0.9261(5) 0.3937(3) 0.3579(4) 0.0461(14) Uani 1 1 d . . . . .
C3 C 0.4818(6) 0.2333(4) 0.2455(4) 0.0246(12) Uani 1 1 d . . . . .
C24 C 0.2734(6) 0.8391(4) -0.0654(4) 0.0247(12) Uani 1 1 d . . . . .
C29 C 1.1265(6) 0.6355(4) 0.0369(4) 0.0219(11) Uani 1 1 d . . . . .
C30 C 0.6677(5) 0.7565(4) 0.2605(3) 0.0200(10) Uani 1 1 d . . . . .
O9 O 0.7938(6) 0.0082(4) 0.3614(4) 0.0490(14) Uani 1 1 d . . . . .
O16 O 0.8964(5) 0.7826(5) -0.1209(3) 0.0513(15) Uani 1 1 d . . . . .
C23 C 0.3462(6) 0.9333(4) 0.0219(4) 0.0242(12) Uani 1 1 d . . . . .
C10 C 1.0567(6) 0.1680(4) 0.3142(4) 0.0217(11) Uani 1 1 d . . . . .
C20 C 0.3312(6) 0.7318(4) 0.0988(4) 0.0238(12) Uani 1 1 d . . . . .
C14 C 0.7692(6) 0.1382(4) 0.6908(4) 0.0264(12) Uani 1 1 d . . . . .
C12 C 0.6780(5) 0.2860(4) 0.5822(3) 0.0203(10) Uani 1 1 d . . . . .
C25 C 0.8997(6) 0.7523(5) -0.0558(4) 0.0331(14) Uani 1 1 d . . . . .
C33 C 0.8366(6) 0.6813(4) 0.3857(3) 0.0222(11) Uani 1 1 d . . . . .
C8 C 0.8125(6) 0.2716(4) 0.2351(4) 0.0255(12) Uani 1 1 d . . . . .
C11 C 0.6020(6) 0.2337(4) 0.5637(3) 0.0215(11) Uani 1 1 d . . . . .
C26 C 0.8745(6) 0.5654(4) 0.0642(4) 0.0308(14) Uani 1 1 d . . . . .
C31 C 0.7371(6) 0.8181(4) 0.2707(4) 0.0222(11) Uani 1 1 d . . . . .
C27 C 0.9547(6) 0.6249(4) 0.1790(4) 0.0276(13) Uani 1 1 d . . . . .
C5 C 0.2179(6) 0.3802(4) 0.2170(4) 0.0261(12) Uani 1 1 d . . . . .
C34 C 0.7659(6) 0.6228(4) 0.3731(4) 0.0240(11) Uani 1 1 d . . . . .
H34 H 0.776029 0.556323 0.407839 0.029 Uiso 1 1 calc R U . . .
C7 C 0.8953(6) 0.3291(4) 0.3545(4) 0.0308(14) Uani 1 1 d . . . . .
C35 C 0.6806(6) 0.6580(4) 0.3112(3) 0.0211(11) Uani 1 1 d . . . . .
C4 C 0.4839(6) 0.4416(4) 0.1938(4) 0.0269(12) Uani 1 1 d . . . . .
C22 C 0.5537(6) 0.8862(4) -0.1002(3) 0.0210(11) Uani 1 1 d . . . . .
C15 C 0.6926(6) 0.0890(4) 0.6714(4) 0.0274(13) Uani 1 1 d . . . . .
H15 H 0.697659 0.021651 0.702511 0.033 Uiso 1 1 calc R U . . .
C16 C 0.6089(6) 0.1332(4) 0.6089(4) 0.0252(12) Uani 1 1 d . . . . .
C36 C 0.7210(7) 0.9248(4) 0.2186(4) 0.0332(14) Uani 1 1 d . . . . .
H36A H 0.731034 0.931059 0.163592 0.050 Uiso 1 1 calc R U . . .
H36B H 0.795839 0.949657 0.226944 0.050 Uiso 1 1 calc R U . . .
H36C H 0.625641 0.962962 0.231223 0.050 Uiso 1 1 calc R U . . .
C21 C 0.5308(6) 0.6857(4) -0.0311(4) 0.0272(12) Uani 1 1 d . . . . .
C1 C 0.2791(6) 0.4588(5) 0.3236(4) 0.0281(13) Uani 1 1 d . . . . .
C37 C 0.9254(7) 0.6415(4) 0.4537(4) 0.0301(13) Uani 1 1 d . . . . .
H37A H 0.870946 0.606490 0.501431 0.045 Uiso 1 1 calc R U . . .
H37B H 0.948159 0.695906 0.460406 0.045 Uiso 1 1 calc R U . . .
H37C H 1.015138 0.596106 0.443559 0.045 Uiso 1 1 calc R U . . .
C32 C 0.8216(6) 0.7791(4) 0.3332(3) 0.0223(11) Uani 1 1 d . . . . .
H32 H 0.870445 0.819765 0.340554 0.027 Uiso 1 1 calc R U . . .
C17 C 0.6712(6) 0.3930(4) 0.5355(4) 0.0278(12) Uani 1 1 d . . . . .
H17A H 0.696006 0.402799 0.479836 0.042 Uiso 1 1 calc R U . . .
H17B H 0.739663 0.413997 0.553246 0.042 Uiso 1 1 calc R U . . .
H17C H 0.573315 0.431922 0.543139 0.042 Uiso 1 1 calc R U . . .
C6 C 0.8964(6) 0.1390(4) 0.4654(4) 0.0269(13) Uani 1 1 d . . . . .
C28 C 0.9591(6) 0.8131(4) 0.0646(4) 0.0283(13) Uani 1 1 d . . . . .
C38 C 0.6096(7) 0.5897(4) 0.3005(4) 0.0297(13) Uani 1 1 d . . . . .
H38A H 0.505250 0.617745 0.300436 0.045 Uiso 1 1 calc R U . . .
H38B H 0.628943 0.525808 0.343480 0.045 Uiso 1 1 calc R U . . .
H38C H 0.648338 0.581019 0.250454 0.045 Uiso 1 1 calc R U . . .
C9 C 0.8116(6) 0.0800(5) 0.3574(4) 0.0298(13) Uani 1 1 d . . . . .
C2 C 0.2719(6) 0.2556(4) 0.3777(4) 0.0263(12) Uani 1 1 d . . . . .
C13 C 0.7614(6) 0.2368(4) 0.6450(3) 0.0220(11) Uani 1 1 d . . . . .
H13 H 0.814523 0.271289 0.657132 0.026 Uiso 1 1 calc R U . . .
C19 C 0.5298(8) 0.0752(5) 0.5898(4) 0.0392(16) Uani 1 1 d . . . . .
H19A H 0.426248 0.106271 0.591385 0.059 Uiso 1 1 calc R U . . .
H19B H 0.546198 0.007829 0.628278 0.059 Uiso 1 1 calc R U . . .
H19C H 0.565536 0.073779 0.537218 0.059 Uiso 1 1 calc R U . . .
C18 C 0.8571(7) 0.0873(5) 0.7591(4) 0.0345(14) Uani 1 1 d . . . . .
H18A H 0.801880 0.048044 0.804021 0.052 Uiso 1 1 calc R U . . .
H18B H 0.880964 0.136331 0.772800 0.052 Uiso 1 1 calc R U . . .
H18C H 0.946267 0.044145 0.745496 0.052 Uiso 1 1 calc R U . . .

loop_
_atom_site_aniso_label
_atom_site_aniso_U_11
_atom_site_aniso_U_22
_atom_site_aniso_U_33
_atom_site_aniso_U_23
_atom_site_aniso_U_13
_atom_site_aniso_U_12
W3 0.01586(12) 0.01723(12) 0.01404(14) -0.00360(10) -0.00504(9) -0.00411(8)
W4 0.01457(12) 0.01950(12) 0.01709(15) -0.00587(10) -0.00439(9) -0.00308(8)
W1 0.01645(12) 0.02265(13) 0.01608(15) -0.00716(10) -0.00564(9) -0.00277(9)
W2 0.01541(12) 0.01935(12) 0.01927(15) -0.00647(10) -0.00447(9) -0.00245(9)
Se2 0.0193(3) 0.0309(3) 0.0194(3) -0.0123(2) -0.0065(2) 0.0015(2)
As2 0.0148(2) 0.0181(2) 0.0144(3) -0.0045(2) -0.0046(2) -0.00292(19)
As1 0.0152(2) 0.0206(2) 0.0153(3) -0.0056(2) -0.0048(2) -0.00314(19)
Se1 0.0177(3) 0.0387(3) 0.0186(3) -0.0131(3) -0.0053(2) -0.0006(2)
O13 0.032(2) 0.031(2) 0.021(2) 0.0002(18) -0.0029(18) -0.0102(17)
O20 0.0183(19) 0.038(2) 0.044(3) -0.024(2) -0.0004(18) -0.0070(16)
O15 0.026(2) 0.041(2) 0.031(3) -0.008(2) -0.0174(19) -0.0080(17)
O14 0.040(2) 0.026(2) 0.039(3) -0.016(2) -0.010(2) -0.0002(17)
O10 0.022(2) 0.033(2) 0.037(3) -0.019(2) -0.0029(18) -0.0026(16)
O5 0.034(2) 0.046(3) 0.037(3) -0.011(2) -0.022(2) -0.0044(19)
O12 0.049(3) 0.031(2) 0.038(3) -0.022(2) -0.006(2) -0.001(2)
O8 0.032(2) 0.046(3) 0.021(3) -0.008(2) -0.0038(18) 0.0006(19)
O18 0.033(2) 0.058(3) 0.020(3) -0.008(2) -0.0064(19) 0.006(2)
O3 0.042(2) 0.032(2) 0.037(3) -0.022(2) -0.006(2) -0.0024(18)
O11 0.035(2) 0.039(2) 0.021(2) -0.0053(19) 0.0009(18) -0.0195(19)
O19 0.037(2) 0.031(2) 0.067(4) -0.025(2) -0.010(2) -0.0107(18)
O6 0.035(2) 0.050(3) 0.023(3) -0.009(2) -0.007(2) 0.005(2)
O4 0.043(3) 0.037(2) 0.034(3) -0.001(2) 0.003(2) -0.015(2)
O17 0.042(3) 0.040(3) 0.074(4) -0.032(3) -0.006(3) -0.014(2)
O1 0.047(3) 0.036(2) 0.037(3) -0.023(2) -0.011(2) 0.004(2)
O2 0.038(2) 0.048(3) 0.027(3) -0.010(2) -0.002(2) -0.023(2)
O7 0.040(3) 0.034(2) 0.075(4) -0.031(3) 0.002(3) -0.013(2)
C3 0.029(3) 0.034(3) 0.018(3) -0.011(2) -0.009(2) -0.011(2)
C24 0.027(3) 0.024(2) 0.023(3) -0.007(2) 0.002(2) -0.011(2)
C29 0.020(3) 0.025(2) 0.025(3) -0.011(2) -0.004(2) -0.007(2)
C30 0.018(2) 0.023(2) 0.017(3) -0.007(2) -0.005(2) 0.0002(18)
O9 0.053(3) 0.036(3) 0.071(4) -0.025(3) -0.013(3) -0.017(2)
O16 0.034(2) 0.085(4) 0.016(3) -0.011(3) -0.0046(19) 0.005(3)
C23 0.025(3) 0.030(3) 0.019(3) -0.007(2) -0.005(2) -0.009(2)
C10 0.024(3) 0.023(2) 0.021(3) -0.008(2) -0.006(2) -0.007(2)
C20 0.024(3) 0.025(2) 0.024(3) -0.008(2) -0.008(2) -0.005(2)
C14 0.021(2) 0.033(3) 0.015(3) -0.003(2) -0.002(2) 0.001(2)
C12 0.020(2) 0.025(2) 0.014(3) -0.005(2) -0.007(2) -0.0020(19)
C25 0.019(3) 0.046(3) 0.028(4) -0.012(3) -0.006(2) 0.002(2)
C33 0.024(2) 0.022(2) 0.015(3) -0.003(2) -0.004(2) -0.001(2)
C8 0.025(3) 0.025(3) 0.022(4) -0.007(2) -0.001(2) -0.002(2)
C11 0.021(2) 0.027(3) 0.016(3) -0.008(2) -0.002(2) -0.005(2)
C26 0.020(3) 0.033(3) 0.043(4) -0.018(3) 0.002(2) -0.009(2)
C31 0.024(2) 0.019(2) 0.022(3) -0.006(2) -0.006(2) -0.0020(19)
C27 0.021(3) 0.031(3) 0.023(4) -0.006(3) -0.003(2) -0.001(2)
C5 0.026(3) 0.031(3) 0.022(3) -0.010(2) -0.004(2) -0.007(2)
C34 0.030(3) 0.019(2) 0.020(3) -0.004(2) -0.003(2) -0.006(2)
C7 0.021(3) 0.032(3) 0.036(4) -0.016(3) 0.000(2) 0.001(2)
C35 0.023(2) 0.026(2) 0.018(3) -0.012(2) 0.001(2) -0.006(2)
C4 0.025(3) 0.026(3) 0.024(3) -0.005(3) -0.012(2) 0.003(2)
C22 0.019(2) 0.024(2) 0.020(3) -0.007(2) -0.009(2) -0.0042(19)
C15 0.036(3) 0.022(2) 0.015(3) 0.000(2) 0.003(2) -0.008(2)
C16 0.026(3) 0.026(3) 0.022(3) -0.009(2) 0.004(2) -0.009(2)
C36 0.044(3) 0.022(3) 0.032(4) 0.002(3) -0.019(3) -0.012(2)
C21 0.028(3) 0.034(3) 0.023(3) -0.010(3) -0.007(2) -0.010(2)
C1 0.023(3) 0.035(3) 0.026(3) -0.009(3) -0.010(2) -0.004(2)
C37 0.032(3) 0.032(3) 0.022(3) -0.006(3) -0.013(2) -0.001(2)
C32 0.027(3) 0.017(2) 0.020(3) -0.002(2) -0.009(2) -0.0033(19)
C17 0.032(3) 0.021(2) 0.027(3) -0.002(2) -0.015(2) -0.003(2)
C6 0.018(2) 0.032(3) 0.026(4) -0.009(3) -0.003(2) -0.002(2)
C28 0.020(2) 0.033(3) 0.026(3) -0.005(3) -0.005(2) -0.003(2)
C38 0.038(3) 0.025(3) 0.029(4) -0.011(3) -0.002(3) -0.010(2)
C9 0.023(3) 0.034(3) 0.035(4) -0.014(3) -0.005(2) -0.006(2)
C2 0.023(3) 0.033(3) 0.026(3) -0.013(3) -0.007(2) -0.006(2)
C13 0.023(2) 0.022(2) 0.017(3) -0.002(2) -0.009(2) -0.0020(19)
C19 0.050(4) 0.033(3) 0.040(4) -0.015(3) 0.003(3) -0.020(3)
C18 0.029(3) 0.039(3) 0.018(3) 0.006(3) -0.011(2) -0.001(2)

loop_
_atom_type_symbol
_atom_type_description
_atom_type_scat_dispersion_real
_atom_type_scat_dispersion_imag
_atom_type_scat_source
C C 0.0181 0.0091 'International Tables Vol C Tables 4.2.6.8 and 6.1.1.4'
H H 0.0000 0.0000 'International Tables Vol C Tables 4.2.6.8 and 6.1.1.4'
As As -0.9300 1.0051 'International Tables Vol C Tables 4.2.6.8 and 6.1.1.4'
O O 0.0492 0.0322 'International Tables Vol C Tables 4.2.6.8 and 6.1.1.4'
Se Se -0.7943 1.1372 'International Tables Vol C Tables 4.2.6.8 and 6.1.1.4'
W W -5.4734 5.5774 'International Tables Vol C Tables 4.2.6.8 and 6.1.1.4'

loop_
_exptl_crystal_face_index_h
_exptl_crystal_face_index_k
_exptl_crystal_face_index_l
_exptl_crystal_face_perp_dist
-5 3 -1 0.1532
0 -5 -12 0.2098
5 -4 0 0.1716
-2 5 10 0.1741
3 1 11 0.2622
5 7 8 0.1438
-3 -9 0 0.1157
2 9 -1 0.1042
3 9 0 0.0938
2 10 3 0.0706
0 9 1 0.0995
3 -5 -8 0.2084
6 1 1 0.1315
-3 1 9 0.1921
-5 0 6 0.1616
-6 -1 -1 0.1409
0 -1 -11 0.2105
-6 -2 -2 0.1328
-6 -3 3 0.1316
6 4 3 0.1206
-3 -3 7 0.1928
-6 -4 0 0.1120
0 1 -10 0.1957
6 6 6 0.1206
-5 -7 -1 0.0860
-4 -8 -1 0.0822
-3 -9 -8 0.1760
-1 -9 -8 0.1832
5 -4 -3 0.1682
6 0 -1 0.1291
6 4 1 0.1182
2 9 10 0.1541

loop_
_geom_angle_atom_site_label_1
_geom_angle_atom_site_label_2
_geom_angle_atom_site_label_3
_geom_angle
_geom_angle_site_symmetry_1
_geom_angle_site_symmetry_3
_geom_angle_publ_flag
C24 W3 As2 177.88(15) . . ?
C24 W3 C23 89.3(2) . . ?
C24 W3 C20 91.7(2) . . ?
C24 W3 C22 90.7(2) . . ?
C24 W3 C21 88.7(2) . . ?
C23 W3 As2 92.75(17) . . ?
C23 W3 C20 89.1(2) . . ?
C23 W3 C22 89.8(2) . . ?
C23 W3 C21 177.3(2) . . ?
C20 W3 As2 87.88(17) . . ?
C20 W3 C22 177.3(2) . . ?
C20 W3 C21 92.8(2) . . ?
C22 W3 As2 89.74(15) . . ?
C21 W3 As2 89.22(17) . . ?
C21 W3 C22 88.3(2) . . ?
C29 W4 As2 172.39(17) . . ?
C29 W4 C25 86.3(2) . . ?
C29 W4 C26 87.8(2) . . ?
C29 W4 C27 86.7(2) . . ?
C29 W4 C28 90.7(2) . . ?
C25 W4 As2 86.38(16) . . ?
C25 W4 C26 89.1(3) . . ?
C25 W4 C27 172.9(2) . . ?
C26 W4 As2 89.91(16) . . ?
C27 W4 As2 100.65(15) . . ?
C27 W4 C26 91.5(3) . . ?
C28 W4 As2 91.81(16) . . ?
C28 W4 C25 92.5(3) . . ?
C28 W4 C26 177.7(3) . . ?
C28 W4 C27 86.7(3) . . ?
C3 W1 As1 85.59(16) . . ?
C3 W1 C4 91.4(2) . . ?
C3 W1 C1 179.1(2) . . ?
C3 W1 C2 91.4(2) . . ?
C5 W1 As1 173.46(16) . . ?
C5 W1 C3 88.8(2) . . ?
C5 W1 C4 90.6(2) . . ?
C5 W1 C1 92.0(2) . . ?
C5 W1 C2 90.4(2) . . ?
C4 W1 As1 92.93(17) . . ?
C1 W1 As1 93.60(17) . . ?
C1 W1 C4 88.2(2) . . ?
C1 W1 C2 89.0(2) . . ?
C2 W1 As1 86.36(17) . . ?
C2 W1 C4 177.0(2) . . ?
C10 W2 As1 168.56(17) . . ?
C10 W2 C8 86.0(2) . . ?
C10 W2 C7 87.0(2) . . ?
C10 W2 C6 89.8(2) . . ?
C10 W2 C9 90.8(2) . . ?
C8 W2 As1 82.98(15) . . ?
C8 W2 C6 175.4(2) . . ?
C8 W2 C9 90.1(3) . . ?
C7 W2 As1 90.86(15) . . ?
C7 W2 C8 95.1(3) . . ?
C7 W2 C6 86.8(3) . . ?
C7 W2 C9 174.2(3) . . ?
C6 W2 As1 101.25(15) . . ?
C6 W2 C9 87.9(3) . . ?
C9 W2 As1 92.31(16) . . ?
C30 Se2 As2 108.09(16) . . ?
W4 As2 W3 136.10(3) . . ?
Se2 As2 W3 101.79(2) . . ?
Se2 As2 W4 122.10(3) . . ?
W2 As1 W1 133.83(3) . . ?
Se1 As1 W1 103.28(2) . . ?
Se1 As1 W2 122.86(3) . . ?
C11 Se1 As1 108.23(16) . . ?
O3 C3 W1 178.1(6) . . ?
O15 C24 W3 179.0(5) . . ?
O20 C29 W4 178.8(6) . . ?
C31 C30 Se2 119.3(4) . . ?
C31 C30 C35 122.0(5) . . ?
C35 C30 Se2 118.4(4) . . ?
O14 C23 W3 177.8(6) . . ?
O10 C10 W2 177.0(5) . . ?
O11 C20 W3 179.0(5) . . ?
C15 C14 C13 118.1(6) . . ?
C15 C14 C18 121.1(5) . . ?
C13 C14 C18 120.8(6) . . ?
C11 C12 C17 121.6(5) . . ?
C13 C12 C11 118.8(5) . . ?
C13 C12 C17 119.6(5) . . ?
O16 C25 W4 177.2(6) . . ?
C34 C33 C37 121.0(5) . . ?
C34 C33 C32 118.0(5) . . ?
C32 C33 C37 121.0(5) . . ?
O8 C8 W2 178.0(5) . . ?
C12 C11 Se1 119.3(4) . . ?
C12 C11 C16 120.7(5) . . ?
C16 C11 Se1 119.5(4) . . ?
O17 C26 W4 177.6(5) . . ?
C30 C31 C36 122.8(5) . . ?
C32 C31 C30 118.1(5) . . ?
C32 C31 C36 119.1(5) . . ?
O18 C27 W4 172.1(5) . . ?
O5 C5 W1 178.6(5) . . ?
C33 C34 H34 118.8 . . ?
C33 C34 C35 122.5(5) . . ?
C35 C34 H34 118.8 . . ?
O7 C7 W2 177.5(6) . . ?
C30 C35 C38 123.0(5) . . ?
C34 C35 C30 117.6(5) . . ?
C34 C35 C38 119.4(5) . . ?
O4 C4 W1 178.0(5) . . ?
O13 C22 W3 179.7(7) . . ?
C14 C15 H15 118.4 . . ?
C14 C15 C16 123.2(5) . . ?
C16 C15 H15 118.4 . . ?
C11 C16 C19 121.8(6) . . ?
C15 C16 C11 117.5(5) . . ?
C15 C16 C19 120.7(5) . . ?
C31 C36 H36A 109.5 . . ?
C31 C36 H36B 109.5 . . ?
C31 C36 H36C 109.5 . . ?
H36A C36 H36B 109.5 . . ?
H36A C36 H36C 109.5 . . ?
H36B C36 H36C 109.5 . . ?
O12 C21 W3 177.5(6) . . ?
O1 C1 W1 179.8(6) . . ?
C33 C37 H37A 109.5 . . ?
C33 C37 H37B 109.5 . . ?
C33 C37 H37C 109.5 . . ?
H37A C37 H37B 109.5 . . ?
H37A C37 H37C 109.5 . . ?
H37B C37 H37C 109.5 . . ?
C33 C32 H32 119.0 . . ?
C31 C32 C33 121.9(5) . . ?
C31 C32 H32 119.0 . . ?
C12 C17 H17A 109.5 . . ?
C12 C17 H17B 109.5 . . ?
C12 C17 H17C 109.5 . . ?
H17A C17 H17B 109.5 . . ?
H17A C17 H17C 109.5 . . ?
H17B C17 H17C 109.5 . . ?
O6 C6 W2 173.0(5) . . ?
O19 C28 W4 179.2(6) . . ?
C35 C38 H38A 109.5 . . ?
C35 C38 H38B 109.5 . . ?
C35 C38 H38C 109.5 . . ?
H38A C38 H38B 109.5 . . ?
H38A C38 H38C 109.5 . . ?
H38B C38 H38C 109.5 . . ?
O9 C9 W2 179.0(6) . . ?
O2 C2 W1 178.5(5) . . ?
C14 C13 H13 119.1 . . ?
C12 C13 C14 121.7(6) . . ?
C12 C13 H13 119.1 . . ?
C16 C19 H19A 109.5 . . ?
C16 C19 H19B 109.5 . . ?
C16 C19 H19C 109.5 . . ?
H19A C19 H19B 109.5 . . ?
H19A C19 H19C 109.5 . . ?
H19B C19 H19C 109.5 . . ?
C14 C18 H18A 109.5 . . ?
C14 C18 H18B 109.5 . . ?
C14 C18 H18C 109.5 . . ?
H18A C18 H18B 109.5 . . ?
H18A C18 H18C 109.5 . . ?
H18B C18 H18C 109.5 . . ?

loop_
_geom_bond_atom_site_label_1
_geom_bond_atom_site_label_2
_geom_bond_distance
_geom_bond_site_symmetry_2
_geom_bond_publ_flag
W3 As2 2.5202(6) . ?
W3 C24 2.031(6) . ?
W3 C23 2.041(6) . ?
W3 C20 2.045(6) . ?
W3 C22 2.062(6) . ?
W3 C21 2.055(6) . ?
W4 As2 2.5022(6) . ?
W4 C29 2.035(5) . ?
W4 C25 2.052(7) . ?
W4 C26 2.060(6) . ?
W4 C27 2.060(7) . ?
W4 C28 2.050(6) . ?
W1 As1 2.5192(6) . ?
W1 C3 2.043(6) . ?
W1 C5 2.028(6) . ?
W1 C4 2.064(6) . ?
W1 C1 2.046(6) . ?
W1 C2 2.057(6) . ?
W2 As1 2.5042(6) . ?
W2 C10 2.015(5) . ?
W2 C8 2.050(7) . ?
W2 C7 2.046(6) . ?
W2 C6 2.051(7) . ?
W2 C9 2.060(6) . ?
Se2 As2 2.3193(8) . ?
Se2 C30 1.915(6) . ?
As1 Se1 2.3123(8) . ?
Se1 C11 1.910(6) . ?
O13 C22 1.126(7) . ?
O20 C29 1.133(7) . ?
O15 C24 1.144(8) . ?
O14 C23 1.141(7) . ?
O10 C10 1.150(7) . ?
O5 C5 1.149(8) . ?
O12 C21 1.137(7) . ?
O8 C8 1.123(8) . ?
O18 C27 1.133(8) . ?
O3 C3 1.131(7) . ?
O11 C20 1.149(8) . ?
O19 C28 1.141(8) . ?
O6 C6 1.146(8) . ?
O4 C4 1.130(8) . ?
O17 C26 1.129(8) . ?
O1 C1 1.141(8) . ?
O2 C2 1.121(8) . ?
O7 C7 1.140(8) . ?
C30 C31 1.397(8) . ?
C30 C35 1.407(7) . ?
O9 C9 1.133(8) . ?
O16 C25 1.119(9) . ?
C14 C15 1.384(9) . ?
C14 C13 1.392(8) . ?
C14 C18 1.492(8) . ?
C12 C11 1.408(8) . ?
C12 C17 1.503(7) . ?
C12 C13 1.387(8) . ?
C33 C34 1.391(8) . ?
C33 C37 1.499(8) . ?
C33 C32 1.405(7) . ?
C11 C16 1.415(7) . ?
C31 C36 1.508(7) . ?
C31 C32 1.394(8) . ?
C34 H34 0.9500 . ?
C34 C35 1.395(8) . ?
C35 C38 1.503(8) . ?
C15 H15 0.9500 . ?
C15 C16 1.386(9) . ?
C16 C19 1.509(8) . ?
C36 H36A 0.9800 . ?
C36 H36B 0.9800 . ?
C36 H36C 0.9800 . ?
C37 H37A 0.9800 . ?
C37 H37B 0.9800 . ?
C37 H37C 0.9800 . ?
C32 H32 0.9500 . ?
C17 H17A 0.9800 . ?
C17 H17B 0.9800 . ?
C17 H17C 0.9800 . ?
C38 H38A 0.9800 . ?
C38 H38B 0.9800 . ?
C38 H38C 0.9800 . ?
C13 H13 0.9500 . ?
C19 H19A 0.9800 . ?
C19 H19B 0.9800 . ?
C19 H19C 0.9800 . ?
C18 H18A 0.9800 . ?
C18 H18B 0.9800 . ?
C18 H18C 0.9800 . ?

loop_
_geom_torsion_atom_site_label_1
_geom_torsion_atom_site_label_2
_geom_torsion_atom_site_label_3
_geom_torsion_atom_site_label_4
_geom_torsion
_geom_torsion_site_symmetry_1
_geom_torsion_site_symmetry_2
_geom_torsion_site_symmetry_3
_geom_torsion_site_symmetry_4
_geom_torsion_publ_flag
Se2 C30 C31 C36 -4.6(8) . . . . ?
Se2 C30 C31 C32 173.7(4) . . . . ?
Se2 C30 C35 C34 -173.5(4) . . . . ?
Se2 C30 C35 C38 7.8(7) . . . . ?
Se1 C11 C16 C15 -172.0(4) . . . . ?
Se1 C11 C16 C19 8.6(7) . . . . ?
C30 C31 C32 C33 -0.8(8) . . . . ?
C14 C15 C16 C11 -0.5(8) . . . . ?
C14 C15 C16 C19 178.9(5) . . . . ?
C12 C11 C16 C15 0.1(8) . . . . ?
C12 C11 C16 C19 -179.3(5) . . . . ?
C33 C34 C35 C30 0.2(8) . . . . ?
C33 C34 C35 C38 178.9(5) . . . . ?
C11 C12 C13 C14 -1.3(8) . . . . ?
C31 C30 C35 C34 0.0(8) . . . . ?
C31 C30 C35 C38 -178.7(5) . . . . ?
C34 C33 C32 C31 1.0(8) . . . . ?
C35 C30 C31 C36 -178.0(5) . . . . ?
C35 C30 C31 C32 0.3(8) . . . . ?
C15 C14 C13 C12 0.9(8) . . . . ?
C36 C31 C32 C33 177.6(5) . . . . ?
C37 C33 C34 C35 178.9(5) . . . . ?
C37 C33 C32 C31 -178.6(5) . . . . ?
C32 C33 C34 C35 -0.7(8) . . . . ?
C17 C12 C11 Se1 -7.3(7) . . . . ?
C17 C12 C11 C16 -179.4(5) . . . . ?
C17 C12 C13 C14 178.9(5) . . . . ?
C13 C14 C15 C16 0.0(9) . . . . ?
C13 C12 C11 Se1 172.9(4) . . . . ?
C13 C12 C11 C16 0.8(8) . . . . ?
C18 C14 C15 C16 179.6(5) . . . . ?
C18 C14 C13 C12 -178.7(5) . . . . ?

loop_
_exptl_oxdiff_crystal_face_indexfrac_h
_exptl_oxdiff_crystal_face_indexfrac_k
_exptl_oxdiff_crystal_face_indexfrac_l
_exptl_oxdiff_crystal_face_x
_exptl_oxdiff_crystal_face_y
_exptl_oxdiff_crystal_face_z
-5.0009 2.9892 -1.0070 -0.5401 -0.6151 -0.5354
0.0033 -5.0032 -11.9987 0.5218 0.4780 -0.7411
5.0012 -3.9891 0.0071 0.6453 0.6440 0.4945
-2.0032 4.9988 9.9960 -0.6119 -0.6704 0.4472
2.9978 1.0102 11.0030 0.0340 -0.0741 1.0184
4.9981 7.0084 8.0063 -0.5134 0.4696 0.7143
-2.9994 -8.9997 -0.0043 0.8185 -0.6010 0.1111
1.9995 8.9975 -0.9970 -0.8635 0.5049 -0.2580
2.9994 8.9997 0.0043 -0.8185 0.6010 -0.1111
1.9984 9.9990 3.0026 -0.9669 0.3330 0.0129
-0.0013 8.9952 0.9999 -0.9513 0.1218 -0.2453
3.0029 -4.9961 -7.9948 0.6575 0.7189 -0.2236
6.0006 1.0101 1.0085 0.1616 0.8343 0.4626
-3.0026 0.9990 8.9947 -0.2339 -0.8419 0.4433
-5.0022 -0.0054 5.9922 -0.2188 -1.0054 0.1086
-6.0006 -1.0101 -1.0085 -0.1616 -0.8343 -0.4626
0.0026 -1.0051 -10.9988 0.0993 0.5057 -0.8075
-6.0002 -2.0100 -2.0083 -0.0564 -0.8055 -0.5035
-6.0013 -3.0068 2.9911 0.0523 -1.0627 -0.0844
5.9998 4.0093 3.0082 -0.1546 0.7954 0.5086
-3.0017 -2.9997 6.9949 0.1880 -0.8218 0.4331
-6.0005 -4.0078 -0.0086 0.1563 -0.9385 -0.2786
0.0022 0.9942 -9.9989 -0.1116 0.4956 -0.8024
5.9989 6.0097 6.0079 -0.3643 0.6900 0.6671
-4.9997 -7.0048 -1.0071 0.5175 -0.8034 -0.1777
-3.9995 -8.0025 -1.0056 0.6677 -0.6784 -0.0716
-2.9976 -9.0039 -8.0034 0.8138 -0.2196 -0.5022
-0.9973 -9.0005 -8.0006 0.9027 0.0681 -0.3617
5.0019 -3.9907 -2.9925 0.6436 0.7870 0.2645
6.0012 0.0097 -0.9913 0.2662 0.9108 0.3450
6.0002 4.0083 1.0085 -0.1557 0.8908 0.3553
1.9970 9.0032 10.0018 -0.8571 -0.0196 0.5853
